data_1503145
loop_
_publ_author_name
'N\"order, Anike'
'Herrmann, Pavel'
'Herdtweck, Eberhard'
'Bach, Thorsten'

_publ_section_title
;
 Acyclic stereocontrol in the catalytic C-H amination of benzylic
 methylene groups.
;
_journal_issue 16
_journal_name_full 'Organic letters'
_journal_page_first 3690
_journal_page_last 3692
_journal_paper_doi 10.1021/ol101517v
_journal_volume 12
_journal_year 2010
_chemical_absolute_configuration ad
_chemical_formula_moiety 'C14 H18 Cl3 N O6 S'
_chemical_formula_sum 'C14 H18 Cl3 N O6 S'
_chemical_formula_weight 434.71
_chemical_name_systematic ?
_space_group_IT_number 33
_symmetry_cell_setting orthorhombic
_symmetry_Int_Tables_number 33
_symmetry_space_group_name_Hall 'P 2c -2n'
_symmetry_space_group_name_H-M 'P n a 21'
_atom_sites_solution_hydrogens difmap
_atom_sites_solution_primary direct
_atom_sites_solution_secondary difmap
_cell_angle_alpha 90
_cell_angle_beta 90
_cell_angle_gamma 90
_cell_formula_units_Z 4
_cell_length_a 22.6616(14)
_cell_length_b 6.4170(3)
_cell_length_c 13.3006(8)
_cell_measurement_reflns_used 9455
_cell_measurement_temperature 173(1)
_cell_measurement_theta_max 25.34
_cell_measurement_theta_min 1.80
_cell_volume 1934.17(19)
_computing_cell_refinement 'SAINT (Bruker, 2008b)'
_computing_data_collection 'APEX II Control Software (Bruker, 2008a)'
_computing_data_reduction 'SAINT (Bruker, 2008b)'
_computing_molecular_graphics 'PLATON (Spek, 2010)'
_computing_publication_material 'PLATON (Spek, 2010)'
_computing_structure_refinement 'SHELXL97 (Sheldrick, 1998)'
_computing_structure_solution 'SIR92 (Altomare, 1994)'
_diffrn_ambient_temperature 173(1)
_diffrn_detector ' CCD plate '
_diffrn_detector_area_resol_mean 16
_diffrn_measured_fraction_theta_full 0.999
_diffrn_measured_fraction_theta_max 0.999
_diffrn_measurement_device ' \k-geometry diffractometer '
_diffrn_measurement_device_type ' Bruker APEX-II CCD '
_diffrn_measurement_method ' phi- and omega-rotation '
_diffrn_radiation_monochromator graphite
_diffrn_radiation_source 'rotating anode FR591'
_diffrn_radiation_type 'Mo K\a'
_diffrn_radiation_wavelength 0.71073
_diffrn_reflns_av_R_equivalents 0.0349
_diffrn_reflns_av_sigmaI/netI 0.0106
_diffrn_reflns_limit_h_max 27
_diffrn_reflns_limit_h_min -27
_diffrn_reflns_limit_k_max 7
_diffrn_reflns_limit_k_min -7
_diffrn_reflns_limit_l_max 16
_diffrn_reflns_limit_l_min -16
_diffrn_reflns_number 82122
_diffrn_reflns_theta_full 25.34
_diffrn_reflns_theta_max 25.34
_diffrn_reflns_theta_min 1.80
_diffrn_standards_decay_% 0
_exptl_absorpt_coefficient_mu 0.611
_exptl_absorpt_correction_T_max 0.7452
_exptl_absorpt_correction_T_min 0.6671
_exptl_absorpt_correction_type multi-scan
_exptl_absorpt_process_details 'SADABS, Bruker, 2008b'
_exptl_crystal_colour colorless
_exptl_crystal_density_diffrn 1.493
_exptl_crystal_density_meas ?
_exptl_crystal_density_method none
_exptl_crystal_description column
_exptl_crystal_F_000 896
_exptl_crystal_size_max 0.64
_exptl_crystal_size_mid 0.25
_exptl_crystal_size_min 0.18
_refine_diff_density_max 0.192
_refine_diff_density_min -0.171
_refine_diff_density_rms 0.033
_refine_ls_abs_structure_details 'Flack H D (1983), Acta Cryst. A39, 876-881'
_refine_ls_abs_structure_Flack 0.00(3)
_refine_ls_extinction_method none
_refine_ls_goodness_of_fit_ref 1.054
_refine_ls_hydrogen_treatment refall
_refine_ls_matrix_type full
_refine_ls_number_parameters 298
_refine_ls_number_reflns 3526
_refine_ls_number_restraints 1
_refine_ls_restrained_S_all 1.054
_refine_ls_R_factor_all 0.0188
_refine_ls_R_factor_gt 0.0186
_refine_ls_shift/su_max 0.001
_refine_ls_shift/su_mean 0.000
_refine_ls_structure_factor_coef Fsqd
_refine_ls_weighting_details 'w=1/[\s^2^(Fo^2^)+(0.0328P)^2^+0.4010P] where P=(Fo^2^+2Fc^2^)/3'
_refine_ls_weighting_scheme sigma
_refine_ls_wR_factor_gt 0.0512
_refine_ls_wR_factor_ref 0.0515
_reflns_number_gt 3489
_reflns_number_total 3526
_reflns_threshold_expression I>2\s(I)
_cod_data_source_file ol101517v_si_006.cif
_cod_data_source_block Compound_3f
_cod_depositor_comments
;
The following automatic conversions were performed:

'_symmetry_cell_setting' value 'Orthorhombic' changed to
'orthorhombic' according to
/home/saulius/struct/CIF-dictionaries/cif_core.dic dictionary named
'cif_core.dic' version 2.4.2 from 2011-04-26.

Automatic conversion script
Id: cif_fix_values 1715 2011-07-08 13:25:40Z adriana 

The following automatic conversions were performed:

'_exptl_crystal_density_meas' value 'none' was changed to '?' - the
value is perceived as not measured.

Automatic conversion script
Id: cif_fix_values 3008 2015-01-20 13:52:24Z robertas 
;
_cod_database_code 1503145

loop_
_symmetry_equiv_pos_site_id
_symmetry_equiv_pos_as_xyz
1 x,y,z
2 -x,-y,1/2+z
3 1/2-x,1/2+y,1/2+z
4 1/2+x,1/2-y,z

loop_
_atom_site_aniso_label
_atom_site_aniso_U_11
_atom_site_aniso_U_22
_atom_site_aniso_U_33
_atom_site_aniso_U_23
_atom_site_aniso_U_13
_atom_site_aniso_U_12
Cl23 0.0483(3) 0.0578(3) 0.0262(2) -0.0072(2) -0.0081(2) 0.0151(2)
Cl24 0.0574(3) 0.0406(2) 0.0389(2) -0.0117(2) 0.0008(2) 0.0202(2)
Cl25 0.0323(2) 0.0598(3) 0.0636(3) -0.0053(3) 0.0098(2) -0.0003(2)
S4 0.0184(2) 0.0266(2) 0.0235(2) -0.0058(2) -0.0007(1) 0.0037(1)
O3 0.0374(6) 0.0275(6) 0.0217(5) -0.0012(4) 0.0018(4) 0.0081(5)
O11 0.0269(5) 0.0349(6) 0.0444(7) 0.0033(5) 0.0114(5) 0.0037(5)
O17 0.0251(5) 0.0204(5) 0.0282(6) 0.0021(4) 0.0054(4) 0.0022(4)
O20 0.0344(6) 0.0185(5) 0.0563(8) 0.0075(5) 0.0094(5) 0.0028(5)
O21 0.0318(5) 0.0309(6) 0.0365(6) -0.0055(5) -0.0086(5) 0.0129(4)
O22 0.0231(5) 0.0440(7) 0.0416(7) -0.0105(5) 0.0043(5) -0.0065(5)
N5 0.0256(6) 0.0186(6) 0.0255(6) 0.0035(5) -0.0046(5) -0.0014(5)
C1 0.0328(8) 0.0373(8) 0.0259(7) -0.0043(7) -0.0013(7) 0.0079(7)
C2 0.0434(9) 0.0262(8) 0.0241(8) -0.0028(6) 0.0033(7) 0.0082(7)
C6 0.0236(7) 0.0163(6) 0.0226(7) 0.0028(5) -0.0028(5) 0.0015(5)
C7 0.0241(7) 0.0206(7) 0.0200(6) -0.0004(6) -0.0023(6) -0.0003(6)
C8 0.0326(7) 0.0199(7) 0.0285(8) 0.0049(6) -0.0002(7) 0.0031(6)
C9 0.0328(8) 0.0285(8) 0.0334(9) 0.0075(7) 0.0069(6) -0.0029(6)
C10 0.0235(7) 0.0301(7) 0.0222(7) -0.0028(6) 0.0014(6) 0.0021(6)
C12 0.0244(7) 0.0368(9) 0.0467(10) -0.0019(8) -0.0015(9) 0.0047(6)
C13 0.0281(7) 0.0196(7) 0.0271(7) -0.0018(6) 0.0006(6) 0.0017(6)
C14 0.0252(7) 0.0191(7) 0.0283(7) 0.0030(6) 0.0001(6) -0.0012(6)
C15 0.0215(7) 0.0173(6) 0.0265(7) -0.0017(6) 0.0000(6) 0.0018(5)
C16 0.0391(9) 0.0250(7) 0.0238(8) -0.0003(7) -0.0034(7) 0.0076(7)
C18 0.0279(8) 0.0217(7) 0.0299(8) -0.0019(6) 0.0019(6) 0.0035(6)
C19 0.0384(10) 0.0470(11) 0.0516(12) 0.0086(9) 0.0157(9) 0.0176(9)

loop_
_atom_site_label
_atom_site_type_symbol
_atom_site_thermal_displace_type
_atom_site_fract_x
_atom_site_fract_y
_atom_site_fract_z
_atom_site_occupancy
_atom_site_U_iso_or_equiv
Cl23 Cl Uani 0.41988(2) 1.13141(8) 0.57150(3) 1.000 0.0441(2)
Cl24 Cl Uani 0.35141(2) 1.44989(7) 0.47087(4) 1.000 0.0456(1)
Cl25 Cl Uani 0.30970(2) 1.02076(8) 0.47650(5) 1.000 0.0519(2)
S4 S Uani 0.44643(1) 0.86300(5) 0.25658(3) 1.000 0.0228(1)
O3 O Uani 0.42073(5) 0.93470(17) 0.36353(8) 1.000 0.0289(3)
O11 O Uani 0.11426(5) 0.95404(19) 0.29054(9) 1.000 0.0354(3)
O17 O Uani 0.40066(5) 0.59760(17) 0.02349(8) 1.000 0.0246(3)
O20 O Uani 0.38180(5) 0.29125(17) 0.09518(10) 1.000 0.0364(4)
O21 O Uani 0.45802(5) 0.64748(18) 0.27184(9) 1.000 0.0331(3)
O22 O Uani 0.49199(5) 1.0064(2) 0.23056(10) 1.000 0.0362(4)
N5 N Uani 0.39440(6) 0.8923(2) 0.17751(10) 1.000 0.0232(3)
C1 C Uani 0.37293(7) 1.1831(3) 0.46860(13) 1.000 0.0320(4)
C2 C Uani 0.40402(9) 1.1503(3) 0.36937(13) 1.000 0.0312(5)
C6 C Uani 0.34656(6) 0.7410(2) 0.16630(11) 1.000 0.0208(4)
C7 C Uani 0.28684(6) 0.8134(2) 0.20489(10) 1.000 0.0216(4)
C8 C Uani 0.24996(7) 0.6690(2) 0.25202(12) 1.000 0.0270(4)
C9 C Uani 0.19317(7) 0.7209(3) 0.28021(13) 1.000 0.0316(5)
C10 C Uani 0.17129(6) 0.9204(2) 0.26242(12) 1.000 0.0253(4)
C12 C Uani 0.08541(7) 1.1360(3) 0.25358(17) 1.000 0.0360(5)
C13 C Uani 0.20808(7) 1.0683(2) 0.21803(11) 1.000 0.0249(4)
C14 C Uani 0.26536(7) 1.0140(2) 0.18994(12) 1.000 0.0242(4)
C15 C Uani 0.34272(6) 0.6732(2) 0.05542(11) 1.000 0.0218(4)
C16 C Uani 0.32682(8) 0.8426(2) -0.01920(13) 1.000 0.0293(5)
C18 C Uani 0.41455(7) 0.4026(2) 0.04777(12) 1.000 0.0265(4)
C19 C Uani 0.47406(10) 0.3420(4) 0.00956(19) 1.000 0.0457(6)
H5 H Uiso 0.3924(8) 1.005(3) 0.1501(15) 1.000 0.026(4)
H21 H Uiso 0.3798(8) 1.184(3) 0.3197(16) 1.000 0.026(4)
H22 H Uiso 0.4401(9) 1.235(3) 0.3689(17) 1.000 0.039(5)
H61 H Uiso 0.3599(8) 0.620(3) 0.2020(14) 1.000 0.027(4)
H81 H Uiso 0.2628(8) 0.544(3) 0.2634(15) 1.000 0.027(4)
H91 H Uiso 0.1698(10) 0.625(3) 0.3128(17) 1.000 0.042(6)
H121 H Uiso 0.0445(10) 1.123(3) 0.2702(19) 1.000 0.041(5)
H122 H Uiso 0.0916(12) 1.151(4) 0.174(2) 1.000 0.064(8)
H123 H Uiso 0.0988(9) 1.266(4) 0.2832(18) 1.000 0.046(6)
H131 H Uiso 0.1917(9) 1.210(4) 0.2012(18) 1.000 0.046(6)
H141 H Uiso 0.2905(8) 1.118(3) 0.1625(14) 1.000 0.024(4)
H151 H Uiso 0.3146(7) 0.559(3) 0.0515(12) 1.000 0.017(4)
H161 H Uiso 0.3547(8) 0.949(3) -0.0200(17) 1.000 0.034(5)
H162 H Uiso 0.2923(9) 0.898(3) -0.0078(16) 1.000 0.034(5)
H163 H Uiso 0.3247(9) 0.791(3) -0.0875(18) 1.000 0.037(5)
H191 H Uiso 0.4820(12) 0.216(5) 0.032(2) 1.000 0.067(8)
H192 H Uiso 0.5060(16) 0.444(5) 0.026(3) 1.000 0.088(10)
H193 H Uiso 0.4754(15) 0.352(5) -0.054(3) 1.000 0.091(11)

loop_
_atom_type_symbol
_atom_type_description
_atom_type_scat_dispersion_real
_atom_type_scat_dispersion_imag
_atom_type_scat_source
S S 0.1246 0.1234 'International Tables Vol C Tables 4.2.6.8 and 6.1.1.4'
O O 0.0106 0.0060 'International Tables Vol C Tables 4.2.6.8 and 6.1.1.4'
N N 0.0061 0.0033 'International Tables Vol C Tables 4.2.6.8 and 6.1.1.4'
Cl Cl 0.1484 0.1585 'International Tables Vol C Tables 4.2.6.8 and 6.1.1.4'
H H 0.0000 0.0000 'International Tables Vol C Tables 4.2.6.8 and 6.1.1.4'
C C 0.0033 0.0016 'International Tables Vol C Tables 4.2.6.8 and 6.1.1.4'

loop_
_geom_angle_atom_site_label_1
_geom_angle_atom_site_label_2
_geom_angle_atom_site_label_3
_geom_angle
_geom_angle_publ_flag
O3 S4 O21 102.67(7) yes
O3 S4 O22 107.04(7) yes
O3 S4 N5 106.45(6) yes
O21 S4 O22 121.91(7) yes
O21 S4 N5 110.25(7) yes
O22 S4 N5 107.45(7) yes
S4 O3 C2 114.82(10) yes
C10 O11 C12 118.04(13) yes
C15 O17 C18 117.00(12) yes
S4 N5 C6 122.56(10) yes
S4 N5 H5 116.4(13) no
C6 N5 H5 120.3(13) no
Cl23 C1 Cl24 109.43(10) yes
Cl24 C1 Cl25 110.02(9) yes
Cl23 C1 Cl25 109.30(10) yes
Cl23 C1 C2 111.72(12) yes
Cl25 C1 C2 110.27(13) yes
Cl24 C1 C2 106.05(13) yes
O3 C2 C1 107.72(14) yes
N5 C6 C7 114.99(11) yes
N5 C6 C15 109.08(11) yes
C7 C6 C15 111.06(11) no
C6 C7 C8 118.79(12) no
C8 C7 C14 117.97(13) no
C6 C7 C14 123.11(12) no
C7 C8 C9 121.30(14) no
C8 C9 C10 120.47(15) no
O11 C10 C9 115.88(13) yes
O11 C10 C13 125.13(12) yes
C9 C10 C13 118.98(13) no
C10 C13 C14 119.98(12) no
C7 C14 C13 121.24(13) no
O17 C15 C16 105.14(12) yes
C6 C15 C16 115.97(11) no
O17 C15 C6 108.72(11) yes
O20 C18 C19 125.36(15) yes
O17 C18 O20 122.54(14) yes
O17 C18 C19 112.10(15) yes
O3 C2 H21 111.0(13) no
O3 C2 H22 108.3(11) no
C1 C2 H21 109.2(13) no
C1 C2 H22 108.5(13) no
H21 C2 H22 112.1(18) no
N5 C6 H61 104.7(11) no
C7 C6 H61 111.2(11) no
C15 C6 H61 105.3(11) no
C7 C8 H81 119.5(12) no
C9 C8 H81 119.3(12) no
C8 C9 H91 120.2(14) no
C10 C9 H91 119.3(13) no
O11 C12 H121 107.1(12) no
O11 C12 H122 110.7(14) no
O11 C12 H123 114.9(14) no
H121 C12 H122 111(2) no
H121 C12 H123 106.5(18) no
H122 C12 H123 106(2) no
C10 C13 H131 119.2(12) no
C14 C13 H131 120.6(12) no
C7 C14 H141 119.7(11) no
C13 C14 H141 119.0(11) no
O17 C15 H151 108.8(10) no
C6 C15 H151 107.5(9) no
C16 C15 H151 110.5(10) no
C15 C16 H161 111.9(13) no
C15 C16 H162 113.1(14) no
C15 C16 H163 112.4(12) no
H161 C16 H162 108.2(17) no
H161 C16 H163 105.9(18) no
H162 C16 H163 105.0(18) no
C18 C19 H191 108.0(18) no
C18 C19 H192 114(2) no
C18 C19 H193 111(2) no
H191 C19 H192 112(3) no
H191 C19 H193 114(3) no
H192 C19 H193 98(3) no

loop_
_geom_bond_atom_site_label_1
_geom_bond_atom_site_label_2
_geom_bond_distance
_geom_bond_publ_flag
Cl23 C1 1.7650(17) yes
Cl24 C1 1.780(2) yes
Cl25 C1 1.7747(18) yes
S4 O3 1.6045(11) yes
S4 O21 1.4223(12) yes
S4 O22 1.4257(12) yes
S4 N5 1.5911(14) yes
O3 C2 1.437(2) yes
O11 C10 1.3626(18) yes
O11 C12 1.426(2) yes
O17 C15 1.4628(18) yes
O17 C18 1.3301(17) yes
O20 C18 1.2079(19) yes
N5 C6 1.4629(19) yes
N5 H5 0.811(19) no
C1 C2 1.511(2) no
C6 C15 1.540(2) no
C6 C7 1.5202(19) no
C7 C8 1.396(2) no
C7 C14 1.3905(19) no
C8 C9 1.381(2) no
C9 C10 1.393(2) no
C10 C13 1.394(2) no
C13 C14 1.395(2) no
C15 C16 1.515(2) no
C18 C19 1.493(3) no
C2 H21 0.89(2) no
C2 H22 0.98(2) no
C6 H61 0.959(19) no
C8 H81 0.867(19) no
C9 H91 0.92(2) no
C12 H121 0.96(2) no
C12 H122 1.07(3) no
C12 H123 0.97(3) no
C13 H131 1.01(2) no
C14 H141 0.950(19) no
C15 H151 0.973(18) no
C16 H161 0.930(19) no
C16 H162 0.87(2) no
C16 H163 0.97(2) no
C19 H191 0.88(3) no
C19 H192 1.00(4) no
C19 H193 0.85(4) no
